data_8101844
loop_
_publ_author_name
'A.-Y. Fu'
'D.-Q. Wang'

_publ_section_title
;
Crystal structure of poly[{bis(cyanide-C)iron(II)}tetra(\m^2
^-cyanide-C:N)bis{bis(ethylenediamine-N,N')cadmium(II)}], Cd~2~Fe
(CN)~6~(C~2~H~8~N~2~)~4~
;
_journal_issue 3
_journal_name_full 'Zeitschrift f\"ur Kristallographie - New Crystal Structures'
_journal_page_first 501
_journal_page_last 502
_journal_volume 220
_journal_year 2005
_chemical_formula_sum 'C14 H32 Cd2 Fe N14'
_chemical_formula_weight 677.19
_chemical_name_systematic
; 
Crystal structure of poly-[{bis(cyanide-C)iron(II)}tetra(\m~2~cyanide-C:N)-
bis{bis(ethylenediamine-N,N)cadmium(II)}], Cd~2~Fe(CN)~6~(C~2~H~8~N~2~)~4~
;
_space_group_IT_number 70
_symmetry_cell_setting orthorhombic
_symmetry_space_group_name_Hall '-F 2uv 2vw'
_symmetry_space_group_name_H-M 'F d d d :2'
_atom_sites_solution_hydrogens geom
_atom_sites_solution_primary direct
_atom_sites_solution_secondary difmap
_audit_creation_method SHELXL-97
_cell_angle_alpha 90.00
_cell_angle_beta 90.00
_cell_angle_gamma 90.00
_cell_formula_units_Z 8
_cell_length_a 8.686(3)
_cell_length_b 15.568(5)
_cell_length_c 36.521(11)
_cell_measurement_reflns_used 1779
_cell_measurement_temperature 293(2)
_cell_measurement_theta_max 23.591
_cell_measurement_theta_min 2.231
_cell_volume 4939(3)
_computing_cell_refinement 'Bruker SMART'
_computing_data_collection 'Bruker SMART'
_computing_data_reduction 'Bruker SAINT'
_computing_molecular_graphics 'Bruker SHELXTL'
_computing_publication_material 'Bruker SHELXTL'
_computing_structure_refinement 'SHELXL-97 (Sheldrick, 1997)'
_computing_structure_solution 'SHELXS-97 (Sheldrick, 1990)'
_diffrn_ambient_temperature 293(2)
_diffrn_measured_fraction_theta_full 0.987
_diffrn_measured_fraction_theta_max 0.987
_diffrn_measurement_device_type 'Bruker SMART CCD'
_diffrn_measurement_method phi/omega
_diffrn_radiation_monochromator graphite
_diffrn_radiation_source 'fine-focus sealed tube'
_diffrn_radiation_type MoK\a
_diffrn_radiation_wavelength 0.71073
_diffrn_reflns_av_R_equivalents 0.0422
_diffrn_reflns_av_sigmaI/netI 0.0317
_diffrn_reflns_limit_h_max 9
_diffrn_reflns_limit_h_min -9
_diffrn_reflns_limit_k_max 17
_diffrn_reflns_limit_k_min -16
_diffrn_reflns_limit_l_max 40
_diffrn_reflns_limit_l_min -31
_diffrn_reflns_number 5334
_diffrn_reflns_theta_full 23.63
_diffrn_reflns_theta_max 23.63
_diffrn_reflns_theta_min 2.23
_exptl_absorpt_coefficient_mu 2.317
_exptl_absorpt_correction_T_max 0.8363
_exptl_absorpt_correction_T_min 0.5950
_exptl_absorpt_correction_type multi-scan
_exptl_absorpt_process_details sadabs
_exptl_crystal_colour red
_exptl_crystal_density_diffrn 1.822
_exptl_crystal_density_method 'not measured'
_exptl_crystal_description block
_exptl_crystal_F_000 2688
_exptl_crystal_size_max 0.25
_exptl_crystal_size_mid 0.10
_exptl_crystal_size_min 0.08
_refine_diff_density_max 0.325
_refine_diff_density_min -0.773
_refine_diff_density_rms 0.111
_refine_ls_extinction_method none
_refine_ls_goodness_of_fit_ref 1.005
_refine_ls_hydrogen_treatment mixed
_refine_ls_matrix_type full
_refine_ls_number_parameters 73
_refine_ls_number_reflns 922
_refine_ls_number_restraints 0
_refine_ls_restrained_S_all 1.005
_refine_ls_R_factor_all 0.0371
_refine_ls_R_factor_gt 0.0269
_refine_ls_shift/su_max 0.001
_refine_ls_shift/su_mean 0.000
_refine_ls_structure_factor_coef Fsqd
_refine_ls_weighting_details 'calc w=1/[\s^2^(Fo^2^)+(0.0353P)^2^] where P=(Fo^2^+2Fc^2^)/3'
_refine_ls_weighting_scheme calc
_refine_ls_wR_factor_gt 0.0605
_refine_ls_wR_factor_ref 0.0646
_reflns_number_gt 698
_reflns_number_total 922
_reflns_threshold_expression >2sigma(I)
_cod_data_source_file 1267-1620.cff
_cod_data_source_block 020531a
_cod_depositor_comments
;
The following automatic conversions were performed:
'_symmetry_cell_setting' value 'Orthorhombic' changed to 'orthorhombic'
according to '/home/saulius/struct/CIF-dictionaries/cif_core.dic'
dictionary named 'cif_core.dic' version 2.4.1 from 2010-06-29.

Automatic conversion script
Id: cif_fix_enum 1555 2011-01-17 13:19:09Z saulius 
;
_cod_original_sg_symbol_H-M Fddd
_cod_database_code 8101844

loop_
_symmetry_equiv_pos_as_xyz
'x, y, z'
'-x+3/4, -y+3/4, z'
'-x+3/4, y, -z+3/4'
'x, -y+3/4, -z+3/4'
'x, y+1/2, z+1/2'
'-x+3/4, -y+5/4, z+1/2'
'-x+3/4, y+1/2, -z+5/4'
'x, -y+5/4, -z+5/4'
'x+1/2, y, z+1/2'
'-x+5/4, -y+3/4, z+1/2'
'-x+5/4, y, -z+5/4'
'x+1/2, -y+3/4, -z+5/4'
'x+1/2, y+1/2, z'
'-x+5/4, -y+5/4, z'
'-x+5/4, y+1/2, -z+3/4'
'x+1/2, -y+5/4, -z+3/4'
'-x, -y, -z'
'x-3/4, y-3/4, -z'
'x-3/4, -y, z-3/4'
'-x, y-3/4, z-3/4'
'-x, -y+1/2, -z+1/2'
'x-3/4, y-1/4, -z+1/2'
'x-3/4, -y+1/2, z-1/4'
'-x, y-1/4, z-1/4'
'-x+1/2, -y, -z+1/2'
'x-1/4, y-3/4, -z+1/2'
'x-1/4, -y, z-1/4'
'-x+1/2, y-3/4, z-1/4'
'-x+1/2, -y+1/2, -z'
'x-1/4, y-1/4, -z'
'x-1/4, -y+1/2, z-3/4'
'-x+1/2, y-1/4, z-3/4'

loop_
_atom_site_label
_atom_site_type_symbol
_atom_site_fract_x
_atom_site_fract_y
_atom_site_fract_z
_atom_site_U_iso_or_equiv
_atom_site_adp_type
_atom_site_occupancy
_atom_site_symmetry_multiplicity
_atom_site_Wyckoff_symbol
_atom_site_calc_flag
_atom_site_refinement_flags
_atom_site_disorder_assembly
_atom_site_disorder_group
Cd1 Cd 0.6250 0.6250 0.418474(12) 0.02831(19) Uani 1 16 g d S . .
Fe1 Fe 0.3750 0.3750 0.3750 0.0216(3) Uani 1 8 b d S . .
N1 N 0.6205(4) 0.5161(2) 0.37478(10) 0.0342(9) Uani 1 32 h d . . .
N2 N 0.3750 0.3750 0.45927(16) 0.0527(17) Uani 1 16 g d S . .
N3 N 0.6596(4) 0.5187(2) 0.46451(11) 0.0426(11) Uani 1 32 h d . . .
H3A H 0.6437 0.5412 0.4869 0.051 Uiso 1 32 h calc R . .
H3B H 0.5938 0.4747 0.4612 0.051 Uiso 1 32 h calc R . .
N4 N 0.8922(4) 0.6175(3) 0.42622(11) 0.0445(11) Uani 1 32 h d . . .
H4A H 0.9358 0.5934 0.4064 0.053 Uiso 1 32 h calc R . .
H4B H 0.9312 0.6706 0.4290 0.053 Uiso 1 32 h calc R . .
C1 C 0.5301(5) 0.4616(3) 0.37477(12) 0.0247(9) Uani 1 32 h d . . .
C2 C 0.3750 0.3750 0.42795(18) 0.0280(14) Uani 1 16 g d S . .
C3 C 0.8189(6) 0.4898(3) 0.46061(16) 0.0567(16) Uani 1 32 h d . . .
H3C H 0.8291 0.4553 0.4386 0.068 Uiso 1 32 h calc R . .
H3D H 0.8470 0.4544 0.4814 0.068 Uiso 1 32 h calc R . .
C4 C 0.9251(5) 0.5663(4) 0.45839(15) 0.0513(14) Uani 1 32 h d . . .
H4C H 0.9128 0.6013 0.4801 0.062 Uiso 1 32 h calc R . .
H4D H 1.0311 0.5466 0.4575 0.062 Uiso 1 32 h calc R . .

loop_
_atom_site_aniso_label
_atom_site_aniso_U_11
_atom_site_aniso_U_22
_atom_site_aniso_U_33
_atom_site_aniso_U_23
_atom_site_aniso_U_13
_atom_site_aniso_U_12
Cd1 0.0286(3) 0.0280(3) 0.0283(3) 0.000 0.000 0.0000(2)
Fe1 0.0276(6) 0.0181(6) 0.0191(6) 0.000 0.000 0.000
N1 0.036(2) 0.028(2) 0.038(2) -0.0052(17) 0.005(2) -0.0061(18)
N2 0.061(4) 0.072(5) 0.025(4) 0.000 0.000 -0.018(3)
N3 0.057(3) 0.036(2) 0.035(2) 0.0058(18) -0.004(2) -0.011(2)
N4 0.030(2) 0.063(3) 0.041(2) 0.007(2) -0.0005(18) -0.001(2)
C1 0.032(2) 0.021(2) 0.021(2) -0.001(2) 0.002(2) 0.006(2)
C2 0.031(3) 0.024(3) 0.029(4) 0.000 0.000 -0.005(3)
C3 0.070(4) 0.047(4) 0.053(4) 0.008(3) -0.017(3) 0.018(3)
C4 0.035(3) 0.079(4) 0.039(3) 0.008(3) -0.005(2) 0.000(3)

loop_
_atom_type_symbol
_atom_type_description
_atom_type_scat_dispersion_real
_atom_type_scat_dispersion_imag
_atom_type_scat_source
C C 0.0033 0.0016 'International Tables Vol C Tables 4.2.6.8 and 6.1.1.4'
H H 0.0000 0.0000 'International Tables Vol C Tables 4.2.6.8 and 6.1.1.4'
N N 0.0061 0.0033 'International Tables Vol C Tables 4.2.6.8 and 6.1.1.4'
Fe Fe 0.3463 0.8444 'International Tables Vol C Tables 4.2.6.8 and 6.1.1.4'
Cd Cd -0.8075 1.2024 'International Tables Vol C Tables 4.2.6.8 and 6.1.1.4'

loop_
_geom_angle_atom_site_label_1
_geom_angle_atom_site_label_2
_geom_angle_atom_site_label_3
_geom_angle
_geom_angle_site_symmetry_1
_geom_angle_site_symmetry_3
_geom_angle_publ_flag
N1 Cd1 N1 93.49(18) . 14 ?
N1 Cd1 N4 95.89(13) . 14 ?
N1 Cd1 N4 93.61(14) 14 14 ?
N1 Cd1 N4 93.61(14) . . ?
N1 Cd1 N4 95.89(13) 14 . ?
N4 Cd1 N4 166.12(19) 14 . ?
N1 Cd1 N3 171.50(13) . 14 ?
N1 Cd1 N3 88.85(14) 14 14 ?
N4 Cd1 N3 75.79(13) 14 14 ?
N4 Cd1 N3 94.28(14) . 14 ?
N1 Cd1 N3 88.85(14) . . ?
N1 Cd1 N3 171.50(13) 14 . ?
N4 Cd1 N3 94.28(14) 14 . ?
N4 Cd1 N3 75.79(13) . . ?
N3 Cd1 N3 90.0(2) 14 . ?
C1 Fe1 C1 179.5(3) 2 . ?
C1 Fe1 C1 89.9(2) 2 4 ?
C1 Fe1 C1 90.1(2) . 4 ?
C1 Fe1 C1 90.1(2) 2 3 ?
C1 Fe1 C1 89.9(2) . 3 ?
C1 Fe1 C1 179.5(3) 4 3 ?
C1 Fe1 C2 90.26(13) 2 . ?
C1 Fe1 C2 90.26(13) . . ?
C1 Fe1 C2 89.74(13) 4 . ?
C1 Fe1 C2 89.74(13) 3 . ?
C1 Fe1 C2 89.74(13) 2 3 ?
C1 Fe1 C2 89.74(13) . 3 ?
C1 Fe1 C2 90.26(13) 4 3 ?
C1 Fe1 C2 90.26(13) 3 3 ?
C2 Fe1 C2 180.0 . 3 ?
C1 N1 Cd1 123.1(3) . . ?
C3 N3 Cd1 105.4(3) . . ?
C3 N3 H3A 110.7 . . ?
Cd1 N3 H3A 110.7 . . ?
C3 N3 H3B 110.7 . . ?
Cd1 N3 H3B 110.7 . . ?
H3A N3 H3B 108.8 . . ?
C4 N4 Cd1 108.7(3) . . ?
C4 N4 H4A 109.9 . . ?
Cd1 N4 H4A 109.9 . . ?
C4 N4 H4B 109.9 . . ?
Cd1 N4 H4B 109.9 . . ?
H4A N4 H4B 108.3 . . ?
N1 C1 Fe1 177.8(4) . . ?
N2 C2 Fe1 180.000(1) . . ?
N3 C3 C4 109.9(4) . . ?
N3 C3 H3C 109.7 . . ?
C4 C3 H3C 109.7 . . ?
N3 C3 H3D 109.7 . . ?
C4 C3 H3D 109.7 . . ?
H3C C3 H3D 108.2 . . ?
N4 C4 C3 110.9(4) . . ?
N4 C4 H4C 109.5 . . ?
C3 C4 H4C 109.5 . . ?
N4 C4 H4D 109.5 . . ?
C3 C4 H4D 109.5 . . ?
H4C C4 H4D 108.0 . . ?

loop_
_geom_bond_atom_site_label_1
_geom_bond_atom_site_label_2
_geom_bond_distance
_geom_bond_site_symmetry_2
_geom_bond_publ_flag
Cd1 N1 2.329(4) . ?
Cd1 N1 2.329(4) 14 ?
Cd1 N4 2.341(4) 14 ?
Cd1 N4 2.341(4) . ?
Cd1 N3 2.378(4) 14 ?
Cd1 N3 2.378(4) . ?
Fe1 C1 1.906(4) 2 ?
Fe1 C1 1.906(4) . ?
Fe1 C1 1.906(4) 4 ?
Fe1 C1 1.906(4) 3 ?
Fe1 C2 1.934(6) . ?
Fe1 C2 1.934(6) 3 ?
N1 C1 1.156(5) . ?
N2 C2 1.144(8) . ?
N3 C3 1.463(6) . ?
N3 H3A 0.9000 . ?
N3 H3B 0.9000 . ?
N4 C4 1.448(6) . ?
N4 H4A 0.9000 . ?
N4 H4B 0.9000 . ?
C3 C4 1.509(7) . ?
C3 H3C 0.9700 . ?
C3 H3D 0.9700 . ?
C4 H4C 0.9700 . ?
C4 H4D 0.9700 . ?

loop_
_geom_hbond_atom_site_label_D
_geom_hbond_atom_site_label_H
_geom_hbond_atom_site_label_A
_geom_hbond_distance_DH
_geom_hbond_distance_HA
_geom_hbond_distance_DA
_geom_hbond_angle_DHA
_geom_hbond_site_symmetry_A
N3 H3A N2 0.90 2.37 3.252(6) 168.5 17_666
N3 H3B N2 0.90 2.46 3.340(4) 167.5 .
N4 H4A N1 0.90 2.36 3.195(5) 154.3 3_655

loop_
_geom_torsion_atom_site_label_1
_geom_torsion_atom_site_label_2
_geom_torsion_atom_site_label_3
_geom_torsion_atom_site_label_4
_geom_torsion
_geom_torsion_site_symmetry_1
_geom_torsion_site_symmetry_2
_geom_torsion_site_symmetry_3
_geom_torsion_site_symmetry_4
_geom_torsion_publ_flag
N1 Cd1 N1 C1 -127.7(4) 14 . . . ?
N4 Cd1 N1 C1 -33.7(4) 14 . . . ?
N4 Cd1 N1 C1 136.1(4) . . . . ?
N3 Cd1 N1 C1 -22.0(11) 14 . . . ?
N3 Cd1 N1 C1 60.4(4) . . . . ?
N1 Cd1 N3 C3 73.7(3) . . . . ?
N1 Cd1 N3 C3 -32.4(10) 14 . . . ?
N4 Cd1 N3 C3 169.6(3) 14 . . . ?
N4 Cd1 N3 C3 -20.3(3) . . . . ?
N3 Cd1 N3 C3 -114.7(3) 14 . . . ?
N1 Cd1 N4 C4 -98.4(4) . . . . ?
N1 Cd1 N4 C4 167.7(3) 14 . . . ?
N4 Cd1 N4 C4 34.7(3) 14 . . . ?
N3 Cd1 N4 C4 78.4(4) 14 . . . ?
N3 Cd1 N4 C4 -10.5(3) . . . . ?
Cd1 N1 C1 Fe1 47(11) . . . . ?
C1 Fe1 C1 N1 98(10) 2 . . . ?
C1 Fe1 C1 N1 -172(100) 4 . . . ?
C1 Fe1 C1 N1 7(10) 3 . . . ?
C2 Fe1 C1 N1 -82(10) . . . . ?
C2 Fe1 C1 N1 98(10) 3 . . . ?
C1 Fe1 C2 N2 36(100) 2 . . . ?
C1 Fe1 C2 N2 -144(100) . . . . ?
C1 Fe1 C2 N2 -54(100) 4 . . . ?
C1 Fe1 C2 N2 126(100) 3 . . . ?
C2 Fe1 C2 N2 0(100) 3 . . . ?
Cd1 N3 C3 C4 48.5(5) . . . . ?
Cd1 N4 C4 C3 40.2(5) . . . . ?
N3 C3 C4 N4 -62.9(6) . . . . ?
